data_7044210
loop_
_publ_author_name
'gao, wei'
'liu, feng'
'zhang, bao ying'
'Zhang, Xiumei'
'liu, jie ping'
'Gao, En-Qing'
'Gao, Qingyu'

_publ_section_title
;
 2D carboxylate-bridged LnIII coordination polymers: displaying the slow
 magnetic relaxation and luminescent properties in detection of Fe3+,
 Cr2O72- and nitrobenzene
;
_journal_name_full 'Dalton Trans.'
_journal_paper_doi 10.1039/C7DT03088F
_journal_year 2017
_chemical_formula_sum 'C14 H14 N3 O12 Yb'
_chemical_formula_weight 589.32
_space_group_crystal_system monoclinic
_space_group_IT_number 14
_space_group_name_Hall '-P 2ybc'
_space_group_name_H-M_alt 'P 1 21/c 1'
_symmetry_space_group_name_Hall '-P 2ybc'
_symmetry_space_group_name_H-M 'P 1 21/c 1'
_atom_sites_solution_hydrogens mixed
_audit_creation_method SHELXL-2014/7
_audit_update_record
;
2017-08-12 deposited with the CCDC.
2017-09-13 downloaded from the CCDC.
;
_cell_angle_alpha 90
_cell_angle_beta 127.111(7)
_cell_angle_gamma 90
_cell_formula_units_Z 4
_cell_length_a 13.9967(16)
_cell_length_b 9.6613(12)
_cell_length_c 17.1032(16)
_cell_measurement_reflns_used 9858
_cell_measurement_temperature 293(2)
_cell_measurement_theta_max 27.54
_cell_measurement_theta_min 3.01
_cell_volume 1844.4(4)
_computing_cell_refinement 'Bruker SMART'
_computing_data_collection 'Bruker SMART'
_computing_data_reduction 'Bruker SAINT'
_computing_molecular_graphics 'Bruker SHELXTL'
_computing_publication_material 'Bruker SHELXTL'
_computing_structure_refinement 'SHELXL-2014/7 (Sheldrick, 2014)'
_computing_structure_solution 'Bruker SHELXTL'
_diffrn_ambient_temperature 293(2)
_diffrn_measured_fraction_theta_full 0.997
_diffrn_measured_fraction_theta_max 0.997
_diffrn_measurement_device_type 'CCD area detector'
_diffrn_measurement_method 'phi and omega scans'
_diffrn_radiation_type MoK\a
_diffrn_radiation_wavelength 0.71073
_diffrn_reflns_av_R_equivalents 0.0221
_diffrn_reflns_av_unetI/netI 0.0112
_diffrn_reflns_Laue_measured_fraction_full 0.997
_diffrn_reflns_Laue_measured_fraction_max 0.997
_diffrn_reflns_limit_h_max 16
_diffrn_reflns_limit_h_min -16
_diffrn_reflns_limit_k_max 11
_diffrn_reflns_limit_k_min -11
_diffrn_reflns_limit_l_max 20
_diffrn_reflns_limit_l_min -20
_diffrn_reflns_number 28606
_diffrn_reflns_point_group_measured_fraction_full 0.997
_diffrn_reflns_point_group_measured_fraction_max 0.997
_diffrn_reflns_theta_full 25.010
_diffrn_reflns_theta_max 25.010
_diffrn_reflns_theta_min 2.788
_diffrn_source 'fine-focus sealed tube'
_exptl_absorpt_coefficient_mu 5.144
_exptl_absorpt_correction_type none
_exptl_crystal_colour colorless
_exptl_crystal_density_diffrn 2.122
_exptl_crystal_density_method 'not measured'
_exptl_crystal_description block
_exptl_crystal_F_000 1140
_exptl_crystal_size_max 0.100
_exptl_crystal_size_mid 0.100
_exptl_crystal_size_min 0.080
_refine_diff_density_max 0.427
_refine_diff_density_min -0.679
_refine_diff_density_rms 0.090
_refine_ls_extinction_method none
_refine_ls_goodness_of_fit_ref 1.142
_refine_ls_hydrogen_treatment mixed
_refine_ls_matrix_type full
_refine_ls_number_parameters 281
_refine_ls_number_reflns 3255
_refine_ls_number_restraints 6
_refine_ls_restrained_S_all 1.141
_refine_ls_R_factor_all 0.0183
_refine_ls_R_factor_gt 0.0161
_refine_ls_shift/su_max 0.001
_refine_ls_shift/su_mean 0.000
_refine_ls_structure_factor_coef Fsqd
_refine_ls_weighting_details 'w=1/[\s^2^(Fo^2^)+(0.0197P)^2^+2.4383P] where P=(Fo^2^+2Fc^2^)/3'
_refine_ls_weighting_scheme calc
_refine_ls_wR_factor_gt 0.0398
_refine_ls_wR_factor_ref 0.0411
_reflns_Friedel_coverage 0.000
_reflns_number_gt 3034
_reflns_number_total 3255
_reflns_threshold_expression 'I > 2\s(I)'
_cod_data_source_file c7dt03088f2.cif
_cod_data_source_block 4_CCDC5
_cod_database_code 7044210
_shelx_shelxl_version_number 2014/7
_shelx_space_group_comment
;
The symmetry employed for this shelxl refinement is uniquely defined
by the following loop, which should always be used as a source of
symmetry information in preference to the above space-group names.
They are only intended as comments.
;
_shelx_estimated_absorpt_t_min 0.627
_shelx_estimated_absorpt_t_max 0.684

loop_
_space_group_symop_operation_xyz
'x, y, z'
'-x, y+1/2, -z+1/2'
'-x, -y, -z'
'x, -y-1/2, z-1/2'

loop_
_atom_site_label
_atom_site_type_symbol
_atom_site_fract_x
_atom_site_fract_y
_atom_site_fract_z
_atom_site_U_iso_or_equiv
_atom_site_adp_type
_atom_site_occupancy
_atom_site_site_symmetry_order
_atom_site_calc_flag
_atom_site_refinement_flags_posn
_atom_site_refinement_flags_adp
_atom_site_refinement_flags_occupancy
Yb1 Yb -0.50962(2) -0.04244(2) -0.64966(2) 0.01708(5) Uani 1 1 d . . .
O1 O -0.40451(17) -0.22680(18) -0.64384(13) 0.0212(4) Uani 1 1 d . . .
O2 O -0.4667(2) -0.4193(2) -0.73025(15) 0.0380(6) Uani 1 1 d . . .
O3 O -0.50753(19) -0.84001(19) -0.58416(14) 0.0258(4) Uani 1 1 d . . .
O4 O -0.45227(19) -0.82484(19) -0.43256(15) 0.0259(4) Uani 1 1 d . . .
O6 O -0.64639(19) -0.1912(2) -0.78336(15) 0.0347(5) Uani 1 1 d . . .
H6A H -0.7167 -0.1631 -0.8108 0.052 Uiso 1 1 d R U .
H6B H -0.6329 -0.2496 -0.8002 0.052 Uiso 1 1 d R U .
O7 O -0.3158(2) 0.0519(2) -0.5903(2) 0.0417(6) Uani 1 1 d . . .
O8 O -0.3217(2) -0.0399(2) -0.47923(16) 0.0328(5) Uani 1 1 d . . .
O9 O -0.7082(2) 0.0187(2) -0.71298(18) 0.0409(6) Uani 1 1 d . . .
H9A H -0.7507 -0.0529 -0.7322 0.061 Uiso 1 1 d R U .
H9B H -0.7054 0.0561 -0.6675 0.061 Uiso 1 1 d R U .
O10 O -0.1554(3) 0.0502(4) -0.4387(3) 0.0928(13) Uani 1 1 d . . .
O11 O -0.0306(8) -0.2241(9) -0.4098(7) 0.067(3) Uani 0.5 1 d . U P
O11' O -0.0530(5) -0.2831(8) -0.4273(4) 0.0427(14) Uani 0.5 1 d . . P
O12 O 0.1184(3) -0.3162(4) -0.28167(19) 0.0678(9) Uani 1 1 d . . .
O13 O 0.1062(2) -0.3264(4) -0.41302(18) 0.0648(9) Uani 1 1 d . . .
N1 N -0.0637(2) -0.2663(3) -0.10785(19) 0.0396(7) Uani 1 1 d . . .
H1 H -0.0169 -0.2300 -0.0488 0.048 Uiso 1 1 d R U .
N2 N -0.2606(3) 0.0222(3) -0.5006(2) 0.0387(7) Uani 1 1 d . . .
N3 N 0.0599(3) -0.2984(4) -0.3707(2) 0.0504(8) Uani 1 1 d . . .
C1 C -0.4182(2) -0.3557(3) -0.65098(19) 0.0202(6) Uani 1 1 d . . .
C2 C -0.3830(2) -0.4373(3) -0.56261(19) 0.0163(5) Uani 1 1 d . . .
C3 C -0.4287(2) -0.5694(3) -0.57343(19) 0.0175(5) Uani 1 1 d . . .
H3A H -0.4745 -0.6114 -0.6348 0.021 Uiso 1 1 calc R U .
C4 C -0.4058(2) -0.6388(3) -0.49243(18) 0.0159(5) Uani 1 1 d . . .
C5 C -0.3351(2) -0.5777(3) -0.40063(19) 0.0187(5) Uani 1 1 d . . .
H5B H -0.3209 -0.6240 -0.3468 0.022 Uiso 1 1 calc R U .
C6 C -0.2850(2) -0.4467(3) -0.38818(19) 0.0177(5) Uani 1 1 d . . .
C7 C -0.3104(2) -0.3774(3) -0.46996(19) 0.0179(5) Uani 1 1 d . . .
H7A H -0.2784 -0.2898 -0.4627 0.021 Uiso 1 1 calc R U .
C8 C -0.4592(2) -0.7786(3) -0.50417(19) 0.0171(5) Uani 1 1 d . . .
C9 C -0.2081(2) -0.3831(3) -0.28930(19) 0.0207(6) Uani 1 1 d . . .
C10 C -0.2236(3) -0.4128(4) -0.2184(2) 0.0405(8) Uani 1 1 d . . .
H10A H -0.2838 -0.4733 -0.2325 0.049 Uiso 1 1 calc R U .
C11 C -0.1504(3) -0.3535(5) -0.1280(3) 0.0526(11) Uani 1 1 d . . .
H11A H -0.1607 -0.3735 -0.0803 0.063 Uiso 1 1 calc R U .
C12 C -0.0450(3) -0.2318(3) -0.1733(2) 0.0304(7) Uani 1 1 d . . .
C13 C -0.1177(3) -0.2906(3) -0.2652(2) 0.0259(6) Uani 1 1 d . . .
H13A H -0.1063 -0.2682 -0.3119 0.031 Uiso 1 1 calc R U .
C14 C 0.0535(3) -0.1339(4) -0.1424(3) 0.0514(10) Uani 1 1 d . . .
H14A H 0.0894 -0.1031 -0.0767 0.077 Uiso 1 1 calc R U .
H14B H 0.0221 -0.0557 -0.1858 0.077 Uiso 1 1 calc R U .
H14C H 0.1128 -0.1794 -0.1446 0.077 Uiso 1 1 calc R U .

loop_
_atom_site_aniso_label
_atom_site_aniso_U_11
_atom_site_aniso_U_22
_atom_site_aniso_U_33
_atom_site_aniso_U_23
_atom_site_aniso_U_13
_atom_site_aniso_U_12
Yb1 0.02858(8) 0.01034(7) 0.01399(7) -0.00057(4) 0.01372(6) -0.00194(4)
O1 0.0311(10) 0.0136(9) 0.0215(9) 0.0011(7) 0.0173(9) 0.0006(8)
O2 0.0759(17) 0.0201(10) 0.0203(11) -0.0034(9) 0.0302(12) -0.0020(11)
O3 0.0406(12) 0.0139(9) 0.0214(10) -0.0070(8) 0.0179(9) -0.0036(8)
O4 0.0394(12) 0.0184(10) 0.0282(11) 0.0006(8) 0.0248(10) -0.0058(8)
O6 0.0332(12) 0.0327(12) 0.0286(11) -0.0129(9) 0.0136(10) 0.0020(10)
O7 0.0529(16) 0.0314(13) 0.0585(17) -0.0054(11) 0.0430(15) -0.0108(11)
O8 0.0370(13) 0.0284(12) 0.0285(12) -0.0052(9) 0.0175(11) -0.0012(9)
O9 0.0342(13) 0.0337(13) 0.0393(14) -0.0106(11) 0.0140(11) 0.0046(10)
O10 0.0356(17) 0.112(3) 0.091(3) -0.025(2) 0.0176(19) -0.0263(18)
O11 0.067(3) 0.068(3) 0.067(3) 0.0007(10) 0.0405(19) 0.0017(10)
O11' 0.020(3) 0.071(5) 0.028(3) 0.020(3) 0.010(2) 0.012(3)
O12 0.0588(18) 0.109(3) 0.0328(15) 0.0206(16) 0.0264(14) 0.0271(18)
O13 0.0425(15) 0.120(3) 0.0318(14) 0.0160(16) 0.0221(13) 0.0219(16)
N1 0.0351(15) 0.0574(19) 0.0209(13) -0.0163(13) 0.0140(12) -0.0202(14)
N2 0.0306(15) 0.0350(16) 0.0425(18) -0.0130(13) 0.0179(14) -0.0061(12)
N3 0.0422(18) 0.075(2) 0.0343(17) 0.0243(16) 0.0231(15) 0.0188(17)
C1 0.0265(14) 0.0164(13) 0.0200(14) 0.0001(11) 0.0153(12) 0.0009(11)
C2 0.0217(13) 0.0136(12) 0.0169(13) 0.0007(10) 0.0134(11) 0.0014(10)
C3 0.0215(13) 0.0166(13) 0.0150(13) -0.0022(10) 0.0114(11) -0.0006(10)
C4 0.0202(13) 0.0125(12) 0.0186(13) 0.0003(10) 0.0137(11) 0.0004(10)
C5 0.0214(13) 0.0185(13) 0.0187(13) 0.0021(11) 0.0135(12) 0.0009(11)
C6 0.0183(13) 0.0188(13) 0.0161(13) -0.0010(10) 0.0104(11) 0.0004(10)
C7 0.0197(13) 0.0149(12) 0.0207(13) -0.0010(10) 0.0131(11) -0.0020(10)
C8 0.0209(13) 0.0111(12) 0.0215(13) 0.0009(10) 0.0138(12) 0.0027(10)
C9 0.0213(13) 0.0213(14) 0.0164(13) -0.0017(11) 0.0097(12) -0.0014(11)
C10 0.0423(19) 0.057(2) 0.0246(16) -0.0141(16) 0.0213(16) -0.0275(17)
C11 0.054(2) 0.082(3) 0.0287(18) -0.0183(19) 0.0283(18) -0.037(2)
C12 0.0256(15) 0.0327(17) 0.0301(16) -0.0061(13) 0.0153(14) -0.0068(13)
C13 0.0270(15) 0.0281(15) 0.0233(14) -0.0029(12) 0.0155(13) -0.0051(12)
C14 0.046(2) 0.058(2) 0.046(2) -0.0165(19) 0.0254(19) -0.0280(19)

loop_
_atom_type_symbol
_atom_type_description
_atom_type_scat_dispersion_real
_atom_type_scat_dispersion_imag
_atom_type_scat_source
C C 0.0033 0.0016 'International Tables Vol C Tables 4.2.6.8 and 6.1.1.4'
H H 0.0000 0.0000 'International Tables Vol C Tables 4.2.6.8 and 6.1.1.4'
N N 0.0061 0.0033 'International Tables Vol C Tables 4.2.6.8 and 6.1.1.4'
O O 0.0106 0.0060 'International Tables Vol C Tables 4.2.6.8 and 6.1.1.4'
Yb Yb -0.3850 5.5486 'International Tables Vol C Tables 4.2.6.8 and 6.1.1.4'

loop_
_geom_angle_atom_site_label_1
_geom_angle_atom_site_label_2
_geom_angle_atom_site_label_3
_geom_angle
_geom_angle_site_symmetry_1
_geom_angle_site_symmetry_3
O4 Yb1 O2 161.57(9) 3_444 2_453
O4 Yb1 O3 97.15(7) 3_444 1_565
O2 Yb1 O3 86.81(7) 2_453 1_565
O4 Yb1 O1 85.13(7) 3_444 .
O2 Yb1 O1 101.06(8) 2_453 .
O3 Yb1 O1 147.90(7) 1_565 .
O4 Yb1 O9 76.52(9) 3_444 .
O2 Yb1 O9 87.96(10) 2_453 .
O3 Yb1 O9 70.70(8) 1_565 .
O1 Yb1 O9 139.90(8) . .
O4 Yb1 O6 84.11(8) 3_444 .
O2 Yb1 O6 81.39(8) 2_453 .
O3 Yb1 O6 139.94(7) 1_565 .
O1 Yb1 O6 72.15(7) . .
O9 Yb1 O6 70.74(8) . .
O4 Yb1 O7 126.44(8) 3_444 .
O2 Yb1 O7 71.98(9) 2_453 .
O3 Yb1 O7 77.86(8) 1_565 .
O1 Yb1 O7 75.25(7) . .
O9 Yb1 O7 143.50(8) . .
O6 Yb1 O7 132.49(8) . .
O4 Yb1 O8 75.42(8) 3_444 .
O2 Yb1 O8 122.83(9) 2_453 .
O3 Yb1 O8 73.73(7) 1_565 .
O1 Yb1 O8 75.95(7) . .
O9 Yb1 O8 130.83(8) . .
O6 Yb1 O8 143.27(7) . .
O7 Yb1 O8 51.74(8) . .
O4 Yb1 N2 101.03(9) 3_444 .
O2 Yb1 N2 97.36(10) 2_453 .
O3 Yb1 N2 74.05(8) 1_565 .
O1 Yb1 N2 74.10(7) . .
O9 Yb1 N2 143.97(8) . .
O6 Yb1 N2 145.28(8) . .
O7 Yb1 N2 25.82(9) . .
O8 Yb1 N2 25.92(8) . .
O4 Yb1 H9B 70.2 3_444 .
O2 Yb1 H9B 97.5 2_453 .
O3 Yb1 H9B 57.6 1_565 .
O1 Yb1 H9B 148.7 . .
O9 Yb1 H9B 17.0 . .
O6 Yb1 H9B 86.1 . .
O7 Yb1 H9B 135.0 . .
O8 Yb1 H9B 114.0 . .
N2 Yb1 H9B 128.1 . .
C1 O1 Yb1 135.75(18) . .
C1 O2 Yb1 161.2(2) . 2_443
C8 O3 Yb1 142.59(18) . 1_545
C8 O4 Yb1 158.59(18) . 3_444
Yb1 O6 H6A 109.5 . .
Yb1 O6 H6B 127.8 . .
H6A O6 H6B 122.7 . .
N2 O7 Yb1 97.55(18) . .
N2 O8 Yb1 95.02(18) . .
Yb1 O9 H9A 109.5 . .
Yb1 O9 H9B 107.4 . .
H9A O9 H9B 110.1 . .
O11' O11 N3 77.8(12) . .
O11 O11' N3 73.1(12) . .
C12 N1 C11 123.1(3) . .
C12 N1 H1 118.3 . .
C11 N1 H1 118.5 . .
O10 N2 O8 121.9(4) . .
O10 N2 O7 122.4(4) . .
O8 N2 O7 115.7(3) . .
O10 N2 Yb1 179.1(3) . .
O8 N2 Yb1 59.06(15) . .
O7 N2 Yb1 56.63(15) . .
O12 N3 O11 116.5(5) . .
O12 N3 O13 119.6(3) . .
O11 N3 O13 121.8(5) . .
O12 N3 O11' 123.5(4) . .
O11 N3 O11' 29.1(4) . .
O13 N3 O11' 115.1(4) . .
O2 C1 O1 122.9(3) . .
O2 C1 C2 117.9(2) . .
O1 C1 C2 119.1(2) . .
C3 C2 C7 119.7(2) . .
C3 C2 C1 120.3(2) . .
C7 C2 C1 119.9(2) . .
C2 C3 C4 120.0(2) . .
C2 C3 H3A 120.0 . .
C4 C3 H3A 120.0 . .
C5 C4 C3 120.0(2) . .
C5 C4 C8 119.6(2) . .
C3 C4 C8 120.3(2) . .
C4 C5 C6 120.5(2) . .
C4 C5 H5B 119.7 . .
C6 C5 H5B 119.7 . .
C7 C6 C5 118.8(2) . .
C7 C6 C9 121.2(2) . .
C5 C6 C9 120.0(2) . .
C6 C7 C2 120.9(2) . .
C6 C7 H7A 119.6 . .
C2 C7 H7A 119.6 . .
O3 C8 O4 124.9(2) . .
O3 C8 C4 118.1(2) . .
O4 C8 C4 116.9(2) . .
C10 C9 C13 117.9(3) . .
C10 C9 C6 121.6(3) . .
C13 C9 C6 120.5(2) . .
C11 C10 C9 120.0(3) . .
C11 C10 H10A 120.0 . .
C9 C10 H10A 120.0 . .
N1 C11 C10 120.0(3) . .
N1 C11 H11A 120.0 . .
C10 C11 H11A 120.0 . .
N1 C12 C13 117.9(3) . .
N1 C12 C14 118.1(3) . .
C13 C12 C14 124.0(3) . .
C12 C13 C9 121.1(3) . .
C12 C13 H13A 119.5 . .
C9 C13 H13A 119.5 . .
C12 C14 H14A 109.5 . .
C12 C14 H14B 109.5 . .
H14A C14 H14B 109.5 . .
C12 C14 H14C 109.5 . .
H14A C14 H14C 109.5 . .
H14B C14 H14C 109.5 . .

loop_
_geom_bond_atom_site_label_1
_geom_bond_atom_site_label_2
_geom_bond_distance
_geom_bond_site_symmetry_2
Yb1 O4 2.1934(18) 3_444
Yb1 O2 2.219(2) 2_453
Yb1 O3 2.2452(18) 1_565
Yb1 O1 2.2738(18) .
Yb1 O9 2.369(2) .
Yb1 O6 2.382(2) .
Yb1 O7 2.429(2) .
Yb1 O8 2.483(2) .
Yb1 N2 2.883(3) .
Yb1 H9B 2.7385 .
O1 C1 1.255(3) .
O2 C1 1.251(3) .
O2 Yb1 2.219(2) 2_443
O3 C8 1.251(3) .
O3 Yb1 2.2453(18) 1_545
O4 C8 1.251(3) .
O4 Yb1 2.1934(18) 3_444
O6 H6A 0.8400 .
O6 H6B 0.7087 .
O7 N2 1.267(4) .
O8 N2 1.265(4) .
O9 H9A 0.8400 .
O9 H9B 0.8370 .
O10 N2 1.217(4) .
O11 O11' 0.632(10) .
O11 N3 1.243(10) .
O11' N3 1.270(6) .
O12 N3 1.231(4) .
O13 N3 1.257(4) .
N1 C12 1.338(4) .
N1 C11 1.340(4) .
N1 H1 0.8798 .
C1 C2 1.500(4) .
C2 C3 1.389(4) .
C2 C7 1.391(4) .
C3 C4 1.391(4) .
C3 H3A 0.9300 .
C4 C5 1.385(4) .
C4 C8 1.497(4) .
C5 C6 1.399(4) .
C5 H5B 0.9300 .
C6 C7 1.390(4) .
C6 C9 1.483(4) .
C7 H7A 0.9300 .
C9 C10 1.384(4) .
C9 C13 1.393(4) .
C10 C11 1.363(5) .
C10 H10A 0.9300 .
C11 H11A 0.9300 .
C12 C13 1.378(4) .
C12 C14 1.481(5) .
C13 H13A 0.9300 .
C14 H14A 0.9600 .
C14 H14B 0.9600 .
C14 H14C 0.9600 .

loop_
_geom_torsion_atom_site_label_1
_geom_torsion_atom_site_label_2
_geom_torsion_atom_site_label_3
_geom_torsion_atom_site_label_4
_geom_torsion
_geom_torsion_site_symmetry_1
Yb1 O8 N2 O10 -179.9(3) .
Yb1 O8 N2 O7 -0.5(3) .
Yb1 O7 N2 O10 179.9(3) .
Yb1 O7 N2 O8 0.6(3) .
O11' O11 N3 O12 -111.7(12) .
O11' O11 N3 O13 85.0(13) .
O11 O11' N3 O12 85.0(13) .
O11 O11' N3 O13 -110.7(13) .
Yb1 O2 C1 O1 97.7(6) 2_443
Yb1 O2 C1 C2 -86.6(6) 2_443
Yb1 O1 C1 O2 93.3(3) .
Yb1 O1 C1 C2 -82.3(3) .
O2 C1 C2 C3 -15.5(4) .
O1 C1 C2 C3 160.4(3) .
O2 C1 C2 C7 168.6(3) .
O1 C1 C2 C7 -15.5(4) .
C7 C2 C3 C4 2.7(4) .
C1 C2 C3 C4 -173.3(2) .
C2 C3 C4 C5 -1.6(4) .
C2 C3 C4 C8 177.3(2) .
C3 C4 C5 C6 -0.8(4) .
C8 C4 C5 C6 -179.6(2) .
C4 C5 C6 C7 1.9(4) .
C4 C5 C6 C9 -179.2(2) .
C5 C6 C7 C2 -0.8(4) .
C9 C6 C7 C2 -179.7(2) .
C3 C2 C7 C6 -1.5(4) .
C1 C2 C7 C6 174.5(2) .
Yb1 O3 C8 O4 -51.9(4) 1_545
Yb1 O3 C8 C4 128.5(3) 1_545
Yb1 O4 C8 O3 -14.6(7) 3_444
Yb1 O4 C8 C4 165.0(4) 3_444
C5 C4 C8 O3 -169.7(2) .
C3 C4 C8 O3 11.5(4) .
C5 C4 C8 O4 10.7(4) .
C3 C4 C8 O4 -168.2(2) .
C7 C6 C9 C10 149.9(3) .
C5 C6 C9 C10 -29.0(4) .
C7 C6 C9 C13 -29.9(4) .
C5 C6 C9 C13 151.2(3) .
C13 C9 C10 C11 -0.8(5) .
C6 C9 C10 C11 179.4(4) .
C12 N1 C11 C10 0.8(7) .
C9 C10 C11 N1 0.1(7) .
C11 N1 C12 C13 -0.9(5) .
C11 N1 C12 C14 179.8(4) .
N1 C12 C13 C9 0.1(5) .
C14 C12 C13 C9 179.4(3) .
C10 C9 C13 C12 0.8(5) .
C6 C9 C13 C12 -179.4(3) .
